data_7022419
loop_
_publ_author_name
'Bratko, Ielyzaveta'
'Mallet-Ladeira, Sonia'
'Saffon, Nathalie'
'Teuma, Emmanuelle'
'G\'omez, Montserrat'

_publ_section_title
;
 9,10-Dihydroanthracenyl structures: original ligands for the synthesis of
 polymetallic complexes through selective \p-coordination.
;
_journal_issue 4
_journal_name_full 'Dalton transactions (Cambridge, England : 2003)'
_journal_page_first 1136
_journal_page_last 1143
_journal_paper_doi 10.1039/c2dt32586a
_journal_volume 42
_journal_year 2013
_chemical_compound_source 'synthesis as described'
_chemical_formula_moiety 'C39 H36 N Ru3, 3(F6 P), C3 H6 O'
_chemical_formula_sum 'C42 H42 F18 N O P3 Ru3'
_chemical_formula_weight 1314.89
_chemical_name_systematic
;
?
;
_space_group_IT_number 14
_symmetry_cell_setting monoclinic
_symmetry_Int_Tables_number 14
_symmetry_space_group_name_Hall '-P 2ybc'
_symmetry_space_group_name_H-M 'P 1 21/c 1'
_atom_sites_solution_hydrogens geom
_atom_sites_solution_primary direct
_atom_sites_solution_secondary difmap
_cell_angle_alpha 90
_cell_angle_beta 97.386(4)
_cell_angle_gamma 90
_cell_formula_units_Z 4
_cell_length_a 19.3186(15)
_cell_length_b 10.2557(8)
_cell_length_c 22.5063(18)
_cell_measurement_reflns_used 9229
_cell_measurement_temperature 193(2)
_cell_measurement_theta_max 30.51
_cell_measurement_theta_min 2.7
_cell_measurement_wavelength 0.71073
_cell_volume 4422.1(6)
_computing_cell_refinement 'Bruker SAINT'
_computing_data_collection 'Bruker APEX2'
_computing_data_reduction 'Bruker SAINT'
_computing_molecular_graphics 'Ortep-3 for Windows (Farrugia, 1997)'
_computing_publication_material 'WinGX publication routines (Farrugia, 1999)'
_computing_structure_refinement 'SHELXL-97 (Sheldrick, 2008)'
_computing_structure_solution 'SHELXS-97 (Sheldrick, 1990)'
_diffrn_ambient_temperature 193(2)
_diffrn_measured_fraction_theta_full 0.995
_diffrn_measured_fraction_theta_max 0.995
_diffrn_measurement_device_type 'Bruker Kappa APEX II Quazar'
_diffrn_measurement_method 'phi and omega scans'
_diffrn_radiation_monochromator 'multilayer optics'
_diffrn_radiation_probe x-ray
_diffrn_radiation_source 'microfocus sealed tube'
_diffrn_radiation_type MoK\a
_diffrn_radiation_wavelength 0.71073
_diffrn_reflns_av_R_equivalents 0.0246
_diffrn_reflns_av_unetI/netI 0.0164
_diffrn_reflns_limit_h_max 27
_diffrn_reflns_limit_h_min -27
_diffrn_reflns_limit_k_max 14
_diffrn_reflns_limit_k_min -14
_diffrn_reflns_limit_l_max 32
_diffrn_reflns_limit_l_min -32
_diffrn_reflns_number 81728
_diffrn_reflns_theta_full 30.57
_diffrn_reflns_theta_max 30.57
_diffrn_reflns_theta_min 2.23
_diffrn_standards_decay_% 0
_diffrn_standards_interval_count 0
_diffrn_standards_interval_time 0
_diffrn_standards_number 0
_exptl_absorpt_coefficient_mu 1.234
_exptl_absorpt_correction_T_max 0.780
_exptl_absorpt_correction_T_min 0.630
_exptl_absorpt_correction_type multi-scan
_exptl_absorpt_process_details 'SADABS (Bruker-AXS)'
_exptl_crystal_colour colourless
_exptl_crystal_density_diffrn 1.975
_exptl_crystal_density_method 'not measured'
_exptl_crystal_description plate
_exptl_crystal_F_000 2592
_exptl_crystal_size_max 0.4
_exptl_crystal_size_mid 0.32
_exptl_crystal_size_min 0.2
_refine_diff_density_max 0.973
_refine_diff_density_min -0.524
_refine_diff_density_rms 0.074
_refine_ls_extinction_method none
_refine_ls_goodness_of_fit_ref 1.07
_refine_ls_hydrogen_treatment constr
_refine_ls_matrix_type full
_refine_ls_number_parameters 725
_refine_ls_number_reflns 13502
_refine_ls_number_restraints 255
_refine_ls_restrained_S_all 1.104
_refine_ls_R_factor_all 0.0305
_refine_ls_R_factor_gt 0.0259
_refine_ls_shift/su_max 0.012
_refine_ls_shift/su_mean 0
_refine_ls_structure_factor_coef Fsqd
_refine_ls_weighting_details 'calc w=1/[\s^2^(Fo^2^)+(0.0311P)^2^+3.8937P] where P=(Fo^2^+2Fc^2^)/3'
_refine_ls_weighting_scheme calc
_refine_ls_wR_factor_gt 0.0658
_refine_ls_wR_factor_ref 0.069
_reflns_number_gt 12199
_reflns_number_total 13502
_reflns_threshold_expression >2sigma(I)
_cod_data_source_file c2dt32586a.txt
_cod_data_source_block C3
_cod_original_sg_symbol_H-M 'P 21/c'
_cod_database_code 7022419

loop_
_symmetry_equiv_pos_as_xyz
'x, y, z'
'-x, y+1/2, -z+1/2'
'-x, -y, -z'
'x, -y-1/2, z-1/2'

loop_
_atom_site_label
_atom_site_type_symbol
_atom_site_fract_x
_atom_site_fract_y
_atom_site_fract_z
_atom_site_U_iso_or_equiv
_atom_site_adp_type
_atom_site_occupancy
_atom_site_symmetry_multiplicity
_atom_site_calc_flag
_atom_site_refinement_flags
_atom_site_disorder_assembly
_atom_site_disorder_group
C11 C 0.34884(9) 0.11922(17) 0.21854(7) 0.0200(3) Uani 1 1 d . . .
C4 C 0.41170(9) 0.1731(2) 0.24764(8) 0.0249(3) Uani 1 1 d . . .
H4 H 0.4163 0.2647 0.253 0.03 Uiso 1 1 calc R . .
C3 C 0.46780(10) 0.0885(2) 0.26878(9) 0.0293(4) Uani 1 1 d . . .
H3 H 0.5108 0.1237 0.287 0.035 Uiso 1 1 calc R . .
C2 C 0.45959(10) -0.0481(2) 0.26271(9) 0.0292(4) Uani 1 1 d . . .
H2 H 0.4971 -0.104 0.2775 0.035 Uiso 1 1 calc R . .
C1 C 0.39613(10) -0.10257(19) 0.23490(8) 0.0247(3) Uani 1 1 d . . .
H1 H 0.3904 -0.1944 0.2319 0.03 Uiso 1 1 calc R . .
C14 C 0.34143(9) -0.01788(17) 0.21172(7) 0.0200(3) Uani 1 1 d . . .
C9 C 0.27221(9) -0.05769(17) 0.17732(8) 0.0200(3) Uani 1 1 d . . .
H9 H 0.2687 -0.1542 0.1714 0.024 Uiso 1 1 calc R . .
C13 C 0.26493(8) 0.01551(17) 0.11812(8) 0.0202(3) Uani 1 1 d . . .
C8 C 0.24882(9) -0.0385(2) 0.06022(8) 0.0269(4) Uani 1 1 d . . .
H8 H 0.2451 -0.1303 0.055 0.032 Uiso 1 1 calc R . .
C7 C 0.23821(10) 0.0460(2) 0.00994(9) 0.0340(4) Uani 1 1 d . . .
H7 H 0.2261 0.0106 -0.029 0.041 Uiso 1 1 calc R . .
C6 C 0.24550(10) 0.1824(2) 0.01732(9) 0.0337(4) Uani 1 1 d . . .
H6 H 0.2381 0.2381 -0.0166 0.04 Uiso 1 1 calc R . .
C5 C 0.26380(9) 0.2364(2) 0.07523(9) 0.0274(4) Uani 1 1 d . . .
H5 H 0.2699 0.3278 0.0802 0.033 Uiso 1 1 calc R . .
C12 C 0.27278(8) 0.15259(17) 0.12539(8) 0.0208(3) Uani 1 1 d . . .
C10 C 0.28598(8) 0.19459(17) 0.19041(8) 0.0205(3) Uani 1 1 d . . .
H10 H 0.2931 0.2909 0.1945 0.025 Uiso 1 1 calc R . .
C16 C 0.22087(9) 0.14768(17) 0.21903(8) 0.0213(3) Uani 1 1 d . . .
H16 H 0.2261 0.1724 0.2624 0.026 Uiso 1 1 calc R . .
C15 C 0.21357(9) -0.00380(17) 0.21257(8) 0.0206(3) Uani 1 1 d . . .
H15 H 0.2181 -0.0445 0.2533 0.025 Uiso 1 1 calc R . .
C18 C 0.14002(9) -0.02755(17) 0.18036(8) 0.0233(3) Uani 1 1 d . . .
H18A H 0.1399 -0.0998 0.1512 0.028 Uiso 1 1 calc R . .
H18B H 0.1072 -0.0488 0.2093 0.028 Uiso 1 1 calc R . .
C17 C 0.15207(9) 0.20338(18) 0.18672(9) 0.0248(3) Uani 1 1 d . . .
H17A H 0.1209 0.2312 0.216 0.03 Uiso 1 1 calc R . .
H17B H 0.1612 0.279 0.1615 0.03 Uiso 1 1 calc R . .
C19 C 0.05884(9) 0.10904(19) 0.11391(8) 0.0236(3) Uani 1 1 d . . .
C24 C 0.01774(10) -0.0022(2) 0.09409(8) 0.0270(4) Uani 1 1 d . . .
H24 H 0.0321 -0.0864 0.1084 0.032 Uiso 1 1 calc R . .
C23 C -0.04411(11) 0.0110(2) 0.05334(9) 0.0338(4) Uani 1 1 d . . .
H23 H -0.0696 -0.0643 0.0391 0.041 Uiso 1 1 calc R . .
C22 C -0.06801(12) 0.1359(3) 0.03390(10) 0.0402(5) Uani 1 1 d . . .
H22 H -0.1087 0.1445 0.0057 0.048 Uiso 1 1 calc R . .
C21 C -0.03128(11) 0.2474(3) 0.05652(10) 0.0384(5) Uani 1 1 d . . .
H21 H -0.0476 0.3316 0.0439 0.046 Uiso 1 1 calc R . .
C20 C 0.03022(10) 0.2346(2) 0.09832(10) 0.0303(4) Uani 1 1 d . . .
H20 H 0.0524 0.3103 0.116 0.036 Uiso 1 1 calc R . .
C29 C -0.0694(2) 0.0573(4) 0.22104(15) 0.0685(10) Uani 1 1 d . . .
H29 H -0.0389 -0.0045 0.2421 0.082 Uiso 1 1 calc R . .
C28 C -0.1295(2) 0.0287(3) 0.18171(17) 0.0701(11) Uani 1 1 d . . .
H28 H -0.147 -0.0561 0.1715 0.084 Uiso 1 1 calc R . .
C27 C -0.15916(13) 0.1448(4) 0.16024(14) 0.0601(9) Uani 1 1 d . . .
H27 H -0.2006 0.1538 0.1328 0.072 Uiso 1 1 calc R . .
C26 C -0.11713(17) 0.2479(3) 0.18617(14) 0.0550(7) Uani 1 1 d . . .
H26 H -0.1249 0.3384 0.1792 0.066 Uiso 1 1 calc R . .
C25 C -0.06202(15) 0.1918(4) 0.22396(12) 0.0591(8) Uani 1 1 d . . .
H25 H -0.0257 0.2379 0.2476 0.071 Uiso 1 1 calc R . .
C30 C 0.45012(11) 0.1308(3) 0.09249(11) 0.0497(7) Uani 1 1 d . . .
H30 H 0.4642 0.1756 0.129 0.06 Uiso 1 1 calc R . .
C34 C 0.44239(12) -0.0055(3) 0.08572(14) 0.0563(8) Uani 1 1 d . . .
H34 H 0.4503 -0.0685 0.1168 0.068 Uiso 1 1 calc R . .
C33 C 0.42086(13) -0.0315(3) 0.02472(15) 0.0482(6) Uani 1 1 d . . .
H33 H 0.4114 -0.1151 0.0074 0.058 Uiso 1 1 calc R . .
C32 C 0.41579(11) 0.0882(2) -0.00603(9) 0.0347(4) Uani 1 1 d . . .
H32 H 0.4027 0.0993 -0.0479 0.042 Uiso 1 1 calc R . .
C31 C 0.43339(11) 0.1887(2) 0.03576(11) 0.0370(5) Uani 1 1 d . . .
H31 H 0.4339 0.2794 0.0272 0.044 Uiso 1 1 calc R . .
C39 C 0.29165(12) 0.0231(3) 0.36666(10) 0.0394(5) Uani 1 1 d . . .
H39 H 0.2434 0.0229 0.3518 0.047 Uiso 1 1 calc R . .
C38 C 0.33302(15) 0.1337(3) 0.38078(10) 0.0429(5) Uani 1 1 d . . .
H38 H 0.3177 0.2217 0.3771 0.051 Uiso 1 1 calc R . .
C37 C 0.40101(14) 0.0918(4) 0.40129(10) 0.0557(8) Uani 1 1 d . . .
H37 H 0.4398 0.1466 0.4138 0.067 Uiso 1 1 calc R . .
C36 C 0.40177(17) -0.0439(4) 0.40019(11) 0.0623(10) Uani 1 1 d . . .
H36 H 0.4412 -0.0976 0.4121 0.075 Uiso 1 1 calc R . .
C35 C 0.33436(19) -0.0880(3) 0.37847(12) 0.0551(8) Uani 1 1 d . . .
H35 H 0.3202 -0.1763 0.3728 0.066 Uiso 1 1 calc R . .
C40 C 0.16712(16) 0.5814(3) 0.16299(11) 0.0470(6) Uani 1 1 d . . .
H40A H 0.2112 0.5331 0.1693 0.071 Uiso 1 1 calc R . .
H40B H 0.1292 0.5256 0.1732 0.071 Uiso 1 1 calc R . .
H40C H 0.1706 0.6591 0.1885 0.071 Uiso 1 1 calc R . .
C41 C 0.15242(11) 0.6214(2) 0.09882(10) 0.0335(4) Uani 1 1 d . . .
C42 C 0.14085(17) 0.5158(3) 0.05294(12) 0.0492(6) Uani 1 1 d . . .
H42A H 0.0908 0.507 0.0396 0.074 Uiso 1 1 calc R . .
H42B H 0.159 0.4333 0.0705 0.074 Uiso 1 1 calc R . .
H42C H 0.1652 0.5378 0.0186 0.074 Uiso 1 1 calc R . .
N1 N 0.12105(8) 0.09585(15) 0.14981(7) 0.0231(3) Uani 1 1 d . . .
F7 F 0.40215(8) 0.42188(14) 0.34238(7) 0.0434(3) Uani 1 1 d . . .
F8 F 0.32596(11) 0.5638(2) 0.37538(7) 0.0666(5) Uani 1 1 d . . .
F9 F 0.29687(7) 0.64035(15) 0.28229(7) 0.0455(3) Uani 1 1 d . . .
F10 F 0.37161(10) 0.49489(19) 0.24800(7) 0.0586(4) Uani 1 1 d . . .
F11 F 0.28903(9) 0.42400(17) 0.30059(10) 0.0621(5) Uani 1 1 d . . .
F12 F 0.40994(8) 0.63635(16) 0.32091(9) 0.0612(5) Uani 1 1 d . . .
P2 P 0.34909(3) 0.53103(5) 0.31207(2) 0.02854(10) Uani 1 1 d . . .
Ru1 Ru -0.056048(7) 0.128567(16) 0.132431(7) 0.02580(4) Uani 1 1 d . . .
Ru2 Ru 0.341738(7) 0.086850(15) 0.058984(6) 0.02205(4) Uani 1 1 d . . .
Ru3 Ru 0.375796(7) 0.028273(15) 0.309498(6) 0.02268(4) Uani 1 1 d . . .
O1 O 0.14953(12) 0.73478(17) 0.08443(9) 0.0521(5) Uani 1 1 d . . .
P3 P 0.37284(3) 0.58647(6) 0.07499(3) 0.03364(11) Uani 1 1 d DU . .
F13 F 0.42163(18) 0.4832(3) 0.11306(15) 0.0637(8) Uani 0.838(6) 1 d PDU A 1
F14 F 0.3967(2) 0.6933(4) 0.12530(17) 0.0777(11) Uani 0.838(6) 1 d PDU A 1
F15 F 0.32478(19) 0.6905(3) 0.03763(16) 0.0743(9) Uani 0.838(6) 1 d PDU A 1
F16 F 0.34847(19) 0.4777(4) 0.02623(16) 0.0490(8) Uani 0.838(6) 1 d PDU A 1
F17 F 0.30966(14) 0.5451(4) 0.11058(12) 0.0717(9) Uani 0.838(6) 1 d PDU A 1
F18 F 0.43479(13) 0.6278(4) 0.03952(12) 0.0670(8) Uani 0.838(6) 1 d PDU A 1
F13' F 0.3257(9) 0.495(2) 0.0306(9) 0.057(5) Uani 0.162(6) 1 d PDU A 2
F14' F 0.4385(6) 0.539(2) 0.0404(6) 0.068(4) Uani 0.162(6) 1 d PDU A 2
F15' F 0.4241(9) 0.6825(17) 0.1142(7) 0.066(5) Uani 0.162(6) 1 d PDU A 2
F16' F 0.3115(7) 0.633(2) 0.1062(7) 0.086(4) Uani 0.162(6) 1 d PDU A 2
F17' F 0.3881(11) 0.4674(15) 0.1191(7) 0.074(5) Uani 0.162(6) 1 d PDU A 2
F18' F 0.3602(9) 0.6952(13) 0.0250(6) 0.062(4) Uani 0.162(6) 1 d PDU A 2
P1 P 0.08364(4) 0.13184(6) 0.37702(3) 0.03911(13) Uani 1 1 d U . .
F1 F 0.1333(2) 0.0169(8) 0.4063(3) 0.0538(10) Uani 0.839(5) 1 d PU B 1
F2 F 0.0690(2) 0.1829(4) 0.44019(11) 0.0930(11) Uani 0.839(5) 1 d PU B 1
F3 F 0.04047(18) 0.2497(4) 0.34474(18) 0.0599(8) Uani 0.839(5) 1 d PU B 1
F4 F 0.1030(2) 0.0842(3) 0.31324(13) 0.0657(8) Uani 0.839(5) 1 d PU B 1
F5 F 0.01870(16) 0.0415(4) 0.3707(2) 0.0803(10) Uani 0.839(5) 1 d PU B 1
F6 F 0.15214(16) 0.2244(3) 0.38237(17) 0.0816(10) Uani 0.839(5) 1 d PU B 1
F1' F 0.1168(13) 0.017(4) 0.4108(16) 0.048(3) Uani 0.161(5) 1 d PU B 2
F2' F 0.0350(8) 0.1012(18) 0.4318(7) 0.073(3) Uani 0.161(5) 1 d PU B 2
F3' F 0.0164(9) 0.2251(18) 0.3527(9) 0.052(3) Uani 0.161(5) 1 d PU B 2
F4' F 0.1147(10) 0.1371(17) 0.3224(8) 0.064(3) Uani 0.161(5) 1 d PU B 2
F5' F 0.0291(9) 0.0179(15) 0.3421(8) 0.065(3) Uani 0.161(5) 1 d PU B 2
F6' F 0.1218(10) 0.2270(16) 0.4144(8) 0.081(3) Uani 0.161(5) 1 d PU B 2

loop_
_atom_site_aniso_label
_atom_site_aniso_U_11
_atom_site_aniso_U_22
_atom_site_aniso_U_33
_atom_site_aniso_U_23
_atom_site_aniso_U_13
_atom_site_aniso_U_12
C11 0.0197(7) 0.0217(8) 0.0197(7) -0.0005(6) 0.0062(6) -0.0004(6)
C4 0.0209(7) 0.0293(9) 0.0254(8) -0.0024(7) 0.0063(6) -0.0043(7)
C3 0.0203(8) 0.0426(11) 0.0256(8) -0.0023(8) 0.0046(6) -0.0012(7)
C2 0.0231(8) 0.0401(11) 0.0252(8) 0.0003(8) 0.0055(7) 0.0096(8)
C1 0.0265(8) 0.0257(9) 0.0228(8) 0.0011(6) 0.0066(6) 0.0073(7)
C14 0.0203(7) 0.0215(8) 0.0191(7) -0.0003(6) 0.0058(6) 0.0015(6)
C9 0.0207(7) 0.0164(7) 0.0234(7) -0.0006(6) 0.0049(6) -0.0005(6)
C13 0.0170(7) 0.0216(8) 0.0225(7) 0.0002(6) 0.0046(6) -0.0006(6)
C8 0.0224(8) 0.0331(10) 0.0253(8) -0.0056(7) 0.0032(6) -0.0042(7)
C7 0.0239(9) 0.0541(13) 0.0230(8) -0.0004(8) -0.0014(7) -0.0035(8)
C6 0.0252(9) 0.0481(12) 0.0274(9) 0.0130(9) 0.0015(7) 0.0058(8)
C5 0.0221(8) 0.0284(9) 0.0322(9) 0.0094(7) 0.0055(7) 0.0043(7)
C12 0.0163(7) 0.0216(8) 0.0250(8) 0.0020(6) 0.0045(6) 0.0002(6)
C10 0.0197(7) 0.0164(7) 0.0261(8) -0.0006(6) 0.0056(6) -0.0006(6)
C16 0.0203(7) 0.0185(8) 0.0261(8) -0.0024(6) 0.0071(6) 0.0003(6)
C15 0.0197(7) 0.0186(7) 0.0242(7) 0.0024(6) 0.0058(6) 0.0002(6)
C18 0.0203(7) 0.0189(8) 0.0311(9) 0.0036(6) 0.0052(6) -0.0009(6)
C17 0.0210(7) 0.0191(8) 0.0353(9) -0.0008(7) 0.0073(7) 0.0018(6)
C19 0.0180(7) 0.0291(9) 0.0250(8) 0.0028(7) 0.0081(6) 0.0014(6)
C24 0.0233(8) 0.0327(10) 0.0261(8) -0.0033(7) 0.0075(7) 0.0001(7)
C23 0.0260(9) 0.0498(13) 0.0261(9) -0.0077(9) 0.0051(7) -0.0013(8)
C22 0.0301(10) 0.0634(16) 0.0266(9) 0.0048(10) 0.0010(8) 0.0050(10)
C21 0.0287(9) 0.0485(13) 0.0385(11) 0.0163(10) 0.0057(8) 0.0089(9)
C20 0.0246(8) 0.0309(10) 0.0365(10) 0.0084(8) 0.0073(7) 0.0023(7)
C29 0.077(2) 0.086(2) 0.0525(17) 0.0247(17) 0.0453(17) 0.0317(19)
C28 0.085(2) 0.0537(18) 0.087(2) -0.0229(17) 0.068(2) -0.0267(17)
C27 0.0255(11) 0.102(3) 0.0560(16) -0.0216(17) 0.0173(11) -0.0017(13)
C26 0.0653(17) 0.0463(15) 0.0611(17) -0.0093(13) 0.0378(15) 0.0065(13)
C25 0.0440(14) 0.100(3) 0.0369(12) -0.0210(15) 0.0173(11) -0.0158(15)
C30 0.0188(9) 0.100(2) 0.0307(10) -0.0091(12) 0.0045(8) -0.0057(11)
C34 0.0261(10) 0.085(2) 0.0610(16) 0.0442(16) 0.0195(11) 0.0207(12)
C33 0.0361(12) 0.0346(12) 0.0799(19) -0.0042(12) 0.0308(12) 0.0028(9)
C32 0.0290(9) 0.0518(13) 0.0255(9) -0.0006(9) 0.0124(7) -0.0015(9)
C31 0.0273(9) 0.0397(12) 0.0469(12) -0.0021(10) 0.0158(9) -0.0070(8)
C39 0.0304(10) 0.0639(16) 0.0261(9) -0.0005(10) 0.0122(8) -0.0019(10)
C38 0.0596(15) 0.0423(13) 0.0315(10) -0.0061(9) 0.0236(10) 0.0037(11)
C37 0.0420(13) 0.102(3) 0.0241(10) -0.0170(13) 0.0075(9) -0.0134(14)
C36 0.0608(17) 0.103(3) 0.0260(11) 0.0216(13) 0.0146(11) 0.0431(18)
C35 0.096(2) 0.0374(13) 0.0399(13) 0.0043(10) 0.0399(15) -0.0005(14)
C40 0.0678(17) 0.0423(14) 0.0332(11) 0.0006(10) 0.0149(11) -0.0024(12)
C41 0.0345(10) 0.0301(10) 0.0363(10) -0.0005(8) 0.0065(8) -0.0001(8)
C42 0.0688(18) 0.0365(13) 0.0393(12) -0.0053(10) -0.0045(12) 0.0050(12)
N1 0.0199(6) 0.0186(7) 0.0310(7) 0.0018(6) 0.0038(6) 0.0000(5)
F7 0.0481(8) 0.0363(7) 0.0447(8) 0.0037(6) 0.0016(6) 0.0143(6)
F8 0.0864(13) 0.0817(13) 0.0339(8) -0.0010(8) 0.0169(8) 0.0377(11)
F9 0.0332(7) 0.0440(8) 0.0575(9) 0.0099(7) -0.0015(6) 0.0094(6)
F10 0.0638(10) 0.0769(12) 0.0375(8) 0.0025(8) 0.0164(7) 0.0186(9)
F11 0.0468(9) 0.0459(9) 0.0925(14) -0.0016(9) 0.0042(9) -0.0145(7)
F12 0.0378(8) 0.0413(9) 0.0981(14) 0.0068(9) -0.0153(8) -0.0076(6)
P2 0.0261(2) 0.0281(2) 0.0316(2) -0.00003(19) 0.00441(18) 0.00169(18)
Ru1 0.01969(7) 0.03145(8) 0.02719(7) -0.00205(6) 0.00662(5) 0.00025(5)
Ru2 0.01916(6) 0.02795(8) 0.01959(6) 0.00293(5) 0.00458(5) 0.00059(5)
Ru3 0.02170(7) 0.02761(8) 0.01922(6) -0.00069(5) 0.00450(5) 0.00248(5)
O1 0.0764(14) 0.0287(9) 0.0507(10) 0.0026(8) 0.0062(9) -0.0006(8)
P3 0.0352(3) 0.0317(3) 0.0340(3) -0.0042(2) 0.0044(2) -0.0001(2)
F13 0.0687(18) 0.0579(16) 0.0588(14) 0.0107(11) -0.0131(14) 0.0120(14)
F14 0.111(3) 0.0574(17) 0.0627(17) -0.0300(13) 0.0037(18) -0.0194(19)
F15 0.074(2) 0.0507(14) 0.092(2) 0.0058(13) -0.0107(16) 0.0255(15)
F16 0.072(2) 0.0399(12) 0.0354(10) -0.0080(8) 0.0083(13) -0.0090(14)
F17 0.0646(14) 0.091(2) 0.0667(14) -0.0188(15) 0.0368(12) -0.0184(15)
F18 0.0542(13) 0.085(2) 0.0656(14) 0.0037(14) 0.0214(11) -0.0220(14)
F13' 0.060(9) 0.048(8) 0.059(8) 0.005(6) -0.003(7) -0.024(7)
F14' 0.051(6) 0.095(10) 0.059(6) -0.017(7) 0.010(5) 0.015(7)
F15' 0.080(9) 0.061(7) 0.046(7) -0.013(6) -0.031(7) 0.009(7)
F16' 0.063(7) 0.098(10) 0.104(9) -0.035(9) 0.038(6) 0.001(8)
F17' 0.105(11) 0.056(7) 0.052(7) 0.013(5) -0.020(8) -0.009(8)
F18' 0.082(8) 0.045(6) 0.054(6) 0.010(5) -0.015(6) -0.015(6)
P1 0.0480(3) 0.0373(3) 0.0320(3) 0.0023(2) 0.0050(2) 0.0079(3)
F1 0.049(2) 0.0592(14) 0.0545(17) 0.0211(12) 0.0096(16) 0.0174(19)
F2 0.148(3) 0.090(2) 0.0447(12) -0.0054(13) 0.0258(15) 0.045(2)
F3 0.069(2) 0.0422(16) 0.0648(16) 0.0026(12) -0.0075(15) 0.0181(14)
F4 0.108(2) 0.0549(17) 0.0378(11) -0.0011(11) 0.0209(12) 0.0199(16)
F5 0.0497(13) 0.071(2) 0.121(3) 0.019(2) 0.0170(16) -0.0096(13)
F6 0.0704(17) 0.0617(15) 0.105(2) 0.0142(15) -0.0163(15) -0.0209(13)
F1' 0.049(7) 0.052(5) 0.042(5) 0.014(5) 0.005(6) 0.010(7)
F2' 0.072(5) 0.088(5) 0.066(5) 0.015(5) 0.036(4) 0.021(5)
F3' 0.062(7) 0.034(5) 0.056(5) 0.000(4) -0.008(5) 0.016(5)
F4' 0.082(6) 0.069(7) 0.049(5) 0.019(5) 0.039(5) 0.015(6)
F5' 0.054(5) 0.043(5) 0.089(7) -0.004(5) -0.021(5) 0.005(4)
F6' 0.086(5) 0.071(5) 0.078(5) -0.014(5) -0.020(5) -0.002(5)

loop_
_atom_type_symbol
_atom_type_description
_atom_type_scat_dispersion_real
_atom_type_scat_dispersion_imag
_atom_type_scat_source
C C 0.0033 0.0016 'International Tables Vol C Tables 4.2.6.8 and 6.1.1.4'
H H 0 0 'International Tables Vol C Tables 4.2.6.8 and 6.1.1.4'
N N 0.0061 0.0033 'International Tables Vol C Tables 4.2.6.8 and 6.1.1.4'
F F 0.0171 0.0103 'International Tables Vol C Tables 4.2.6.8 and 6.1.1.4'
P P 0.1023 0.0942 'International Tables Vol C Tables 4.2.6.8 and 6.1.1.4'
Ru Ru -1.2594 0.8363 'International Tables Vol C Tables 4.2.6.8 and 6.1.1.4'
O O 0.0106 0.006 'International Tables Vol C Tables 4.2.6.8 and 6.1.1.4'

loop_
_geom_angle_atom_site_label_1
_geom_angle_atom_site_label_2
_geom_angle_atom_site_label_3
_geom_angle
C4 C11 C14 120.34(16)
C4 C11 C10 126.20(16)
C14 C11 C10 113.43(15)
C4 C11 Ru3 69.89(10)
C14 C11 Ru3 72.30(10)
C10 C11 Ru3 132.40(11)
C11 C4 C3 119.23(18)
C11 C4 Ru3 73.08(10)
C3 C4 Ru3 70.50(11)
C11 C4 H4 120.4
C3 C4 H4 120.4
Ru3 C4 H4 128.1
C2 C3 C4 120.05(17)
C2 C3 Ru3 70.99(11)
C4 C3 Ru3 71.78(11)
C2 C3 H3 120
C4 C3 H3 120
Ru3 C3 H3 129.7
C3 C2 C1 120.86(17)
C3 C2 Ru3 71.32(11)
C1 C2 Ru3 72.67(10)
C3 C2 H2 119.6
C1 C2 H2 119.6
Ru3 C2 H2 128.8
C14 C1 C2 118.91(18)
C14 C1 Ru3 73.25(10)
C2 C1 Ru3 69.84(11)
C14 C1 H1 120.5
C2 C1 H1 120.5
Ru3 C1 H1 128.5
C1 C14 C11 120.53(16)
C1 C14 C9 126.32(16)
C11 C14 C9 113.13(15)
C1 C14 Ru3 70.02(10)
C11 C14 Ru3 71.04(10)
C9 C14 Ru3 133.07(11)
C14 C9 C13 106.94(14)
C14 C9 C15 107.16(14)
C13 C9 C15 106.17(13)
C14 C9 H9 112.1
C13 C9 H9 112.1
C15 C9 H9 112.1
C8 C13 C12 120.11(16)
C8 C13 C9 126.81(16)
C12 C13 C9 113.02(15)
C8 C13 Ru2 70.39(10)
C12 C13 Ru2 71.11(10)
C9 C13 Ru2 133.51(11)
C13 C8 C7 119.20(19)
C13 C8 Ru2 72.58(10)
C7 C8 Ru2 70.68(11)
C13 C8 H8 120.4
C7 C8 H8 120.4
Ru2 C8 H8 128.5
C6 C7 C8 120.57(18)
C6 C7 Ru2 71.43(11)
C8 C7 Ru2 71.76(11)
C6 C7 H7 119.7
C8 C7 H7 119.7
Ru2 C7 H7 129.6
C7 C6 C5 120.23(18)
C7 C6 Ru2 71.06(12)
C5 C6 Ru2 71.66(11)
C7 C6 H6 119.9
C5 C6 H6 119.9
Ru2 C6 H6 129.9
C12 C5 C6 119.19(19)
C12 C5 Ru2 72.17(10)
C6 C5 Ru2 70.86(12)
C12 C5 H5 120.4
C6 C5 H5 120.4
Ru2 C5 H5 128.8
C5 C12 C13 120.65(17)
C5 C12 C10 125.97(17)
C13 C12 C10 113.24(15)
C5 C12 Ru2 70.78(10)
C13 C12 Ru2 71.82(10)
C10 C12 Ru2 133.81(11)
C11 C10 C12 106.63(14)
C11 C10 C16 108.47(14)
C12 C10 C16 105.45(13)
C11 C10 H10 112
C12 C10 H10 112
C16 C10 H10 112
C17 C16 C10 112.52(14)
C17 C16 C15 105.21(14)
C10 C16 C15 109.60(13)
C17 C16 H16 109.8
C10 C16 H16 109.8
C15 C16 H16 109.8
C18 C15 C9 113.10(14)
C18 C15 C16 105.62(14)
C9 C15 C16 109.58(13)
C18 C15 H15 109.5
C9 C15 H15 109.5
C16 C15 H15 109.5
N1 C18 C15 104.25(14)
N1 C18 H18A 110.9
C15 C18 H18A 110.9
N1 C18 H18B 110.9
C15 C18 H18B 110.9
H18A C18 H18B 108.9
N1 C17 C16 104.73(14)
N1 C17 H17A 110.8
C16 C17 H17A 110.8
N1 C17 H17B 110.8
C16 C17 H17B 110.8
H17A C17 H17B 108.9
N1 C19 C20 121.22(17)
N1 C19 C24 121.13(17)
C20 C19 C24 117.51(17)
N1 C19 Ru1 133.77(13)
C20 C19 Ru1 67.47(10)
C24 C19 Ru1 67.60(10)
C23 C24 C19 120.9(2)
C23 C24 Ru1 70.24(12)
C19 C24 Ru1 75.74(11)
C23 C24 H24 119.5
C19 C24 H24 119.5
Ru1 C24 H24 126.4
C22 C23 C24 120.2(2)
C22 C23 Ru1 71.80(13)
C24 C23 Ru1 72.20(11)
C22 C23 H23 119.9
C24 C23 H23 119.9
Ru1 C23 H23 128.3
C21 C22 C23 119.74(19)
C21 C22 Ru1 71.36(13)
C23 C22 Ru1 70.67(12)
C21 C22 H22 120.1
C23 C22 H22 120.1
Ru1 C22 H22 130.4
C22 C21 C20 120.2(2)
C22 C21 Ru1 71.37(13)
C20 C21 Ru1 71.46(12)
C22 C21 H21 119.9
C20 C21 H21 119.9
Ru1 C21 H21 129.7
C21 C20 C19 120.7(2)
C21 C20 Ru1 70.87(12)
C19 C20 Ru1 75.89(11)
C21 C20 H20 119.7
C19 C20 H20 119.7
Ru1 C20 H20 125.3
C25 C29 C28 108.1(3)
C25 C29 Ru1 71.66(17)
C28 C29 Ru1 71.10(18)
C25 C29 H29 126
C28 C29 H29 126
Ru1 C29 H29 122.9
C27 C28 C29 108.3(3)
C27 C28 Ru1 71.51(16)
C29 C28 Ru1 71.28(16)
C27 C28 H28 125.9
C29 C28 H28 125.9
Ru1 C28 H28 123
C28 C27 C26 108.1(3)
C28 C27 Ru1 71.34(15)
C26 C27 Ru1 71.13(14)
C28 C27 H27 126
C26 C27 H27 126
Ru1 C27 H27 123.2
C25 C26 C27 107.2(3)
C25 C26 Ru1 71.41(15)
C27 C26 Ru1 70.90(15)
C25 C26 H26 126.4
C27 C26 H26 126.4
Ru1 C26 H26 123
C29 C25 C26 108.4(3)
C29 C25 Ru1 71.12(17)
C26 C25 Ru1 71.09(15)
C29 C25 H25 125.8
C26 C25 H25 125.8
Ru1 C25 H25 123.6
C31 C30 C34 108.1(2)
C31 C30 Ru2 71.04(12)
C34 C30 Ru2 71.00(14)
C31 C30 H30 125.9
C34 C30 H30 125.9
Ru2 C30 H30 123.7
C33 C34 C30 107.9(2)
C33 C34 Ru2 70.82(14)
C30 C34 Ru2 71.18(14)
C33 C34 H34 126.1
C30 C34 H34 126.1
Ru2 C34 H34 123.6
C32 C33 C34 107.9(2)
C32 C33 Ru2 71.28(13)
C34 C33 Ru2 71.38(14)
C32 C33 H33 126
C34 C33 H33 126
Ru2 C33 H33 123
C33 C32 C31 108.3(2)
C33 C32 Ru2 70.94(12)
C31 C32 Ru2 71.22(11)
C33 C32 H32 125.8
C31 C32 H32 125.8
Ru2 C32 H32 123.6
C32 C31 C30 107.7(2)
C32 C31 Ru2 71.02(12)
C30 C31 Ru2 71.25(13)
C32 C31 H31 126.1
C30 C31 H31 126.1
Ru2 C31 H31 123.2
C38 C39 C35 108.0(2)
C38 C39 Ru3 70.73(12)
C35 C39 Ru3 70.83(13)
C38 C39 H39 126
C35 C39 H39 126
Ru3 C39 H39 124
C39 C38 C37 108.0(3)
C39 C38 Ru3 72.00(13)
C37 C38 Ru3 70.32(13)
C39 C38 H38 126
C37 C38 H38 126
Ru3 C38 H38 123.3
C36 C37 C38 108.2(3)
C36 C37 Ru3 71.52(15)
C38 C37 Ru3 72.02(13)
C36 C37 H37 125.9
C38 C37 H37 125.9
Ru3 C37 H37 122.2
C37 C36 C35 108.5(2)
C37 C36 Ru3 70.96(15)
C35 C36 Ru3 71.98(14)
C37 C36 H36 125.8
C35 C36 H36 125.8
Ru3 C36 H36 122.9
C36 C35 C39 107.4(3)
C36 C35 Ru3 70.39(15)
C39 C35 Ru3 71.64(13)
C36 C35 H35 126.3
C39 C35 H35 126.3
Ru3 C35 H35 123.3
C41 C40 H40A 109.5
C41 C40 H40B 109.5
H40A C40 H40B 109.5
C41 C40 H40C 109.5
H40A C40 H40C 109.5
H40B C40 H40C 109.5
O1 C41 C40 121.4(2)
O1 C41 C42 121.1(2)
C40 C41 C42 117.5(2)
C41 C42 H42A 109.5
C41 C42 H42B 109.5
H42A C42 H42B 109.5
C41 C42 H42C 109.5
H42A C42 H42C 109.5
H42B C42 H42C 109.5
C19 N1 C17 121.78(15)
C19 N1 C18 120.76(15)
C17 N1 C18 109.00(14)
F8 P2 F12 91.90(12)
F8 P2 F11 90.46(12)
F12 P2 F11 177.64(12)
F8 P2 F9 89.59(9)
F12 P2 F9 89.57(8)
F11 P2 F9 90.46(9)
F8 P2 F10 178.74(12)
F12 P2 F10 89.30(11)
F11 P2 F10 88.35(11)
F9 P2 F10 90.84(9)
F8 P2 F7 90.23(9)
F12 P2 F7 89.95(9)
F11 P2 F7 90.03(9)
F9 P2 F7 179.48(10)
F10 P2 F7 89.35(9)
C28 Ru1 C27 37.15(14)
C28 Ru1 C29 37.62(15)
C27 Ru1 C29 62.55(13)
C28 Ru1 C26 62.82(12)
C27 Ru1 C26 37.97(12)
C29 Ru1 C26 62.67(12)
C28 Ru1 C25 62.53(12)
C27 Ru1 C25 62.73(11)
C29 Ru1 C25 37.22(14)
C26 Ru1 C25 37.50(12)
C28 Ru1 C23 107.49(10)
C27 Ru1 C23 118.29(10)
C29 Ru1 C23 126.87(13)
C26 Ru1 C23 152.31(11)
C25 Ru1 C23 163.47(13)
C28 Ru1 C21 151.75(14)
C27 Ru1 C21 118.72(12)
C29 Ru1 C21 164.39(14)
C26 Ru1 C21 107.93(11)
C25 Ru1 C21 127.79(12)
C23 Ru1 C21 67.50(10)
C28 Ru1 C22 122.73(13)
C27 Ru1 C22 107.85(10)
C29 Ru1 C22 158.10(14)
C26 Ru1 C22 123.20(11)
C25 Ru1 C22 158.71(13)
C23 Ru1 C22 37.53(9)
C21 Ru1 C22 37.28(10)
C28 Ru1 C20 169.57(13)
C27 Ru1 C20 145.51(12)
C29 Ru1 C20 132.00(13)
C26 Ru1 C20 113.85(10)
C25 Ru1 C20 108.45(10)
C23 Ru1 C20 79.93(8)
C21 Ru1 C20 37.67(8)
C22 Ru1 C20 67.62(9)
C28 Ru1 C24 114.22(11)
C27 Ru1 C24 145.15(11)
C29 Ru1 C24 108.23(10)
C26 Ru1 C24 169.18(10)
C25 Ru1 C24 131.69(11)
C23 Ru1 C24 37.56(7)
C21 Ru1 C24 79.51(8)
C22 Ru1 C24 67.48(8)
C20 Ru1 C24 67.05(8)
C28 Ru1 C19 139.11(13)
C27 Ru1 C19 173.64(10)
C29 Ru1 C19 111.44(11)
C26 Ru1 C19 138.56(10)
C25 Ru1 C19 111.36(9)
C23 Ru1 C19 66.58(7)
C21 Ru1 C19 66.40(7)
C22 Ru1 C19 78.51(7)
C20 Ru1 C19 36.64(7)
C24 Ru1 C19 36.66(7)
C33 Ru2 C32 37.78(10)
C33 Ru2 C31 63.32(9)
C32 Ru2 C31 37.75(9)
C33 Ru2 C34 37.80(12)
C32 Ru2 C34 63.07(9)
C31 Ru2 C34 63.24(10)
C33 Ru2 C30 63.21(11)
C32 Ru2 C30 62.97(8)
C31 Ru2 C30 37.70(10)
C34 Ru2 C30 37.82(12)
C33 Ru2 C7 110.62(10)
C32 Ru2 C7 107.36(8)
C31 Ru2 C7 133.40(9)
C34 Ru2 C7 141.17(12)
C30 Ru2 C7 170.18(8)
C33 Ru2 C6 133.84(11)
C32 Ru2 C6 107.65(8)
C31 Ru2 C6 110.64(9)
C34 Ru2 C6 170.63(9)
C30 Ru2 C6 140.92(11)
C7 Ru2 C6 37.50(9)
C33 Ru2 C8 106.82(9)
C32 Ru2 C8 128.14(8)
C31 Ru2 C8 165.67(8)
C34 Ru2 C8 116.19(10)
C30 Ru2 C8 149.46(10)
C7 Ru2 C8 37.56(8)
C6 Ru2 C8 67.78(8)
C33 Ru2 C5 166.43(9)
C32 Ru2 C5 128.87(8)
C31 Ru2 C5 107.39(8)
C34 Ru2 C5 149.16(11)
C30 Ru2 C5 116.32(10)
C7 Ru2 C5 67.69(8)
C6 Ru2 C5 37.48(8)
C8 Ru2 C5 80.22(7)
C33 Ru2 C12 156.35(9)
C32 Ru2 C12 161.90(8)
C31 Ru2 C12 126.17(8)
C34 Ru2 C12 122.38(9)
C30 Ru2 C12 109.61(8)
C7 Ru2 C12 79.09(7)
C6 Ru2 C12 66.82(7)
C8 Ru2 C12 67.15(7)
C5 Ru2 C12 37.05(6)
C33 Ru2 C13 125.40(8)
C32 Ru2 C13 161.02(8)
C31 Ru2 C13 157.08(8)
C34 Ru2 C13 109.28(8)
C30 Ru2 C13 122.85(8)
C7 Ru2 C13 66.81(7)
C6 Ru2 C13 79.09(7)
C8 Ru2 C13 37.02(6)
C5 Ru2 C13 67.13(7)
C12 Ru2 C13 37.08(6)
C37 Ru3 C36 37.51(13)
C37 Ru3 C38 37.66(11)
C36 Ru3 C38 62.68(11)
C37 Ru3 C2 118.59(9)
C36 Ru3 C2 103.59(9)
C38 Ru3 C2 154.80(9)
C37 Ru3 C35 62.91(12)
C36 Ru3 C35 37.64(13)
C38 Ru3 C35 62.70(10)
C2 Ru3 C35 120.48(10)
C37 Ru3 C3 102.69(9)
C36 Ru3 C3 112.82(10)
C38 Ru3 C3 124.88(9)
C2 Ru3 C3 37.70(8)
C35 Ru3 C3 147.19(11)
C37 Ru3 C39 62.67(9)
C36 Ru3 C39 62.63(10)
C38 Ru3 C39 37.27(10)
C2 Ru3 C39 157.17(9)
C35 Ru3 C39 37.54(11)
C3 Ru3 C39 162.15(9)
C37 Ru3 C4 110.45(10)
C36 Ru3 C4 140.33(12)
C38 Ru3 C4 108.02(9)
C2 Ru3 C4 67.99(8)
C35 Ru3 C4 170.71(9)
C3 Ru3 C4 37.72(7)
C39 Ru3 C4 134.49(9)
C37 Ru3 C1 149.75(10)
C36 Ru3 C1 117.57(10)
C38 Ru3 C1 166.93(9)
C2 Ru3 C1 37.49(7)
C35 Ru3 C1 108.84(9)
C3 Ru3 C1 67.83(7)
C39 Ru3 C1 130.00(9)
C4 Ru3 C1 80.18(7)
C37 Ru3 C11 137.93(11)
C36 Ru3 C11 175.43(11)
C38 Ru3 C11 113.46(8)
C2 Ru3 C11 79.00(7)
C35 Ru3 C11 143.94(11)
C3 Ru3 C11 66.90(7)
C39 Ru3 C11 116.12(8)
C4 Ru3 C11 37.03(6)
C1 Ru3 C11 66.77(6)
C37 Ru3 C14 173.43(11)
C36 Ru3 C14 147.84(12)
C38 Ru3 C14 136.55(9)
C2 Ru3 C14 66.42(7)
C35 Ru3 C14 119.13(10)
C3 Ru3 C14 78.74(7)
C39 Ru3 C14 114.63(7)
C4 Ru3 C14 66.71(6)
C1 Ru3 C14 36.73(6)
C11 Ru3 C14 36.65(6)
F16' P3 F13' 93.4(9)
F16' P3 F17' 92.7(10)
F13' P3 F17' 89.1(10)
F16' P3 F18 146.1(8)
F13' P3 F18 104.6(8)
F17' P3 F18 115.7(8)
F16' P3 F18' 92.8(9)
F13' P3 F18' 86.8(9)
F17' P3 F18' 173.4(9)
F18 P3 F18' 60.6(7)
F16' P3 F15' 90.9(8)
F13' P3 F15' 174.3(10)
F17' P3 F15' 94.5(9)
F18 P3 F15' 69.8(7)
F18' P3 F15' 89.2(8)
F16' P3 F15 66.2(8)
F13' P3 F15 79.2(8)
F17' P3 F15 154.9(8)
F18 P3 F15 88.94(17)
F15' P3 F15 99.1(7)
F16' P3 F13 113.6(8)
F13' P3 F13 101.5(8)
F18 P3 F13 90.91(16)
F18' P3 F13 151.5(7)
F15' P3 F13 80.2(7)
F15 P3 F13 179.32(19)
F16' P3 F16 111.0(7)
F17' P3 F16 84.6(7)
F18 P3 F16 90.89(17)
F18' P3 F16 89.9(5)
F15' P3 F16 158.2(7)
F15 P3 F16 90.27(19)
F13 P3 F16 90.40(19)
F16' P3 F14 68.3(7)
F13' P3 F14 161.6(7)
F17' P3 F14 94.1(7)
F18 P3 F14 90.32(17)
F18' P3 F14 91.4(5)
F15 P3 F14 90.6(2)
F13 P3 F14 88.7(2)
F16 P3 F14 178.5(2)
F13' P3 F17 75.1(8)
F17' P3 F17 64.7(8)
F18 P3 F17 179.58(17)
F18' P3 F17 119.0(7)
F15' P3 F17 110.4(7)
F15 P3 F17 90.67(18)
F13 P3 F17 89.49(17)
F16 P3 F17 88.98(17)
F14 P3 F17 89.81(17)
F16' P3 F14' 178.7(9)
F13' P3 F14' 86.6(8)
F17' P3 F14' 88.6(9)
F18' P3 F14' 85.9(8)
F15' P3 F14' 89.0(8)
F15 P3 F14' 112.5(6)
F13 P3 F14' 67.6(6)
F16 P3 F14' 69.2(6)
F14 P3 F14' 111.5(5)
F17 P3 F14' 147.4(7)
F6' P1 F4' 103.7(11)
F6' P1 F1' 94.8(16)
F4' P1 F1' 105.3(14)
F6' P1 F5 144.2(9)
F4' P1 F5 111.5(8)
F1' P1 F5 82.2(12)
F6' P1 F2 51.7(9)
F4' P1 F2 154.6(8)
F1' P1 F2 85.4(13)
F5 P1 F2 92.6(2)
F6' P1 F3 87.2(6)
F4' P1 F3 80.4(7)
F1' P1 F3 173.2(10)
F5 P1 F3 92.38(18)
F2 P1 F3 90.86(18)
F6' P1 F4 124.9(9)
F1' P1 F4 94.6(13)
F5 P1 F4 90.9(2)
F2 P1 F4 176.5(2)
F3 P1 F4 89.54(19)
F6' P1 F1 91.3(7)
F4' P1 F1 94.9(7)
F5 P1 F1 91.8(3)
F2 P1 F1 92.3(3)
F3 P1 F1 174.6(3)
F4' P1 F6 67.3(8)
F1' P1 F6 97.6(12)
F5 P1 F6 178.7(2)
F2 P1 F6 88.7(2)
F3 P1 F6 87.94(16)
F4 P1 F6 87.85(19)
F1 P1 F6 87.8(3)
F6' P1 F3' 97.1(9)
F4' P1 F3' 95.3(10)
F1' P1 F3' 152.9(12)
F5 P1 F3' 73.9(6)
F2 P1 F3' 83.2(7)
F4 P1 F3' 98.3(7)
F1 P1 F3' 164.8(7)
F6 P1 F3' 106.6(6)
F6' P1 F2' 89.4(10)
F4' P1 F2' 166.8(10)
F1' P1 F2' 73.9(12)
F5 P1 F2' 55.4(7)
F3 P1 F2' 99.7(5)
F4 P1 F2' 145.0(7)
F1 P1 F2' 85.5(5)
F6 P1 F2' 125.9(7)
F3' P1 F2' 82.0(8)
F6' P1 F5' 170.0(11)
F4' P1 F5' 86.1(10)
F1' P1 F5' 83.8(15)
F2 P1 F5' 118.3(7)
F3 P1 F5' 93.1(5)
F4 P1 F5' 65.1(7)
F1 P1 F5' 89.2(6)
F6 P1 F5' 152.9(7)
F3' P1 F5' 80.2(8)
F2' P1 F5' 80.7(9)

loop_
_geom_bond_atom_site_label_1
_geom_bond_atom_site_label_2
_geom_bond_distance
C11 C4 1.416(2)
C11 C14 1.420(2)
C11 C10 1.508(2)
C11 Ru3 2.2490(17)
C4 C3 1.422(3)
C4 Ru3 2.2075(19)
C4 H4 0.95
C3 C2 1.414(3)
C3 Ru3 2.1908(19)
C3 H3 0.95
C2 C1 1.418(3)
C2 Ru3 2.1865(18)
C2 H2 0.95
C1 C14 1.415(2)
C1 Ru3 2.2234(18)
C1 H1 0.95
C14 C9 1.513(2)
C14 Ru3 2.2655(17)
C9 C13 1.520(2)
C9 C15 1.565(2)
C9 H9 1
C13 C8 1.413(2)
C13 C12 1.421(2)
C13 Ru2 2.2397(17)
C8 C7 1.419(3)
C8 Ru2 2.2112(19)
C8 H8 0.95
C7 C6 1.414(3)
C7 Ru2 2.1970(19)
C7 H7 0.95
C6 C5 1.418(3)
C6 Ru2 2.2019(19)
C6 H6 0.95
C5 C12 1.412(2)
C5 Ru2 2.2123(19)
C5 H5 0.95
C12 C10 1.515(2)
C12 Ru2 2.2304(17)
C10 C16 1.561(2)
C10 H10 1
C16 C17 1.540(2)
C16 C15 1.565(2)
C16 H16 1
C15 C18 1.529(2)
C15 H15 1
C18 N1 1.464(2)
C18 H18A 0.99
C18 H18B 0.99
C17 N1 1.462(2)
C17 H17A 0.99
C17 H17B 0.99
C19 N1 1.366(2)
C19 C20 1.427(3)
C19 C24 1.429(3)
C19 Ru1 2.3190(17)
C24 C23 1.416(3)
C24 Ru1 2.2120(19)
C24 H24 0.95
C23 C22 1.411(4)
C23 Ru1 2.186(2)
C23 H23 0.95
C22 C21 1.407(4)
C22 Ru1 2.201(2)
C22 H22 0.95
C21 C20 1.424(3)
C21 Ru1 2.201(2)
C21 H21 0.95
C20 Ru1 2.209(2)
C20 H20 0.95
C29 C25 1.387(5)
C29 C28 1.398(6)
C29 Ru1 2.170(3)
C29 H29 0.95
C28 C27 1.382(5)
C28 Ru1 2.168(3)
C28 H28 0.95
C27 C26 1.413(4)
C27 Ru1 2.170(2)
C27 H27 0.95
C26 C25 1.398(5)
C26 Ru1 2.173(2)
C26 H26 0.95
C25 Ru1 2.177(3)
C25 H25 0.95
C30 C31 1.407(4)
C30 C34 1.412(5)
C30 Ru2 2.179(2)
C30 H30 0.95
C34 C33 1.408(4)
C34 Ru2 2.177(2)
C34 H34 0.95
C33 C32 1.406(4)
C33 Ru2 2.170(2)
C33 H33 0.95
C32 C31 1.407(3)
C32 Ru2 2.1740(19)
C32 H32 0.95
C31 Ru2 2.177(2)
C31 H31 0.95
C39 C38 1.400(4)
C39 C35 1.412(4)
C39 Ru3 2.200(2)
C39 H39 0.95
C38 C37 1.402(4)
C38 Ru3 2.183(2)
C38 H38 0.95
C37 C36 1.392(5)
C37 Ru3 2.161(2)
C37 H37 0.95
C36 C35 1.406(5)
C36 Ru3 2.168(2)
C36 H36 0.95
C35 Ru3 2.189(2)
C35 H35 0.95
C40 C41 1.493(3)
C40 H40A 0.98
C40 H40B 0.98
C40 H40C 0.98
C41 O1 1.206(3)
C41 C42 1.494(3)
C42 H42A 0.98
C42 H42B 0.98
C42 H42C 0.98
F7 P2 1.6091(14)
F8 P2 1.5831(16)
F9 P2 1.5969(14)
F10 P2 1.6024(16)
F11 P2 1.5939(17)
F12 P2 1.5901(16)
P3 F16' 1.529(10)
P3 F13' 1.573(14)
P3 F17' 1.578(12)
P3 F18 1.580(2)
P3 F18' 1.580(11)
P3 F15' 1.583(13)
P3 F15 1.583(3)
P3 F13 1.593(3)
P3 F16 1.593(3)
P3 F14 1.601(3)
P3 F17 1.601(2)
P3 F14' 1.645(10)
P1 F6' 1.431(14)
P1 F4' 1.436(15)
P1 F1' 1.50(4)
P1 F5 1.551(3)
P1 F2 1.574(2)
P1 F3 1.590(4)
P1 F4 1.606(3)
P1 F1 1.606(7)
P1 F6 1.620(3)
P1 F3' 1.648(18)
P1 F2' 1.672(12)
P1 F5' 1.697(15)
